data_7153986
loop_
_publ_author_name
'Kong, Lili'
'Rao, Mingjin'
'Ou, Jinjie'
'Yin, Jun'
'Lu, Weiqiang'
'Liu, Mingyao'
'Pang, Xiufeng'
'Gao, Shuanhu'

_publ_section_title
;
 Total synthesis and biological studies of cryptocin and derivatives of
 equisetin and fusarisetin A.
;
_journal_issue 38
_journal_name_full 'Organic &amp; biomolecular chemistry'
_journal_page_first 7591
_journal_page_last 7597
_journal_paper_doi 10.1039/c4ob01149j
_journal_volume 12
_journal_year 2014
_chemical_formula_sum 'C26 H38 Cl3 N O5'
_chemical_formula_weight 550.92
_chemical_name_systematic
; 
 ? 
;
_space_group_IT_number 19
_symmetry_cell_setting orthorhombic
_symmetry_space_group_name_Hall 'P 2ac 2ab'
_symmetry_space_group_name_H-M 'P 21 21 21'
_atom_sites_solution_hydrogens geom
_atom_sites_solution_primary direct
_atom_sites_solution_secondary difmap
_audit_creation_method SHELXL-97
_cell_angle_alpha 90.00
_cell_angle_beta 90.00
_cell_angle_gamma 90.00
_cell_formula_units_Z 4
_cell_length_a 11.8362(5)
_cell_length_b 12.2518(5)
_cell_length_c 19.0137(7)
_cell_measurement_temperature 173(2)
_cell_volume 2757.27(19)
_computing_structure_refinement 'SHELXL-97 (Sheldrick, 2008)'
_computing_structure_solution 'SHELXS-97 (Sheldrick, 2008)'
_diffrn_ambient_temperature 173(2)
_diffrn_measured_fraction_theta_full 0.999
_diffrn_measured_fraction_theta_max 0.999
_diffrn_radiation_monochromator graphite
_diffrn_radiation_source 'fine-focus sealed tube'
_diffrn_radiation_type MoK\a
_diffrn_radiation_wavelength 0.71073
_diffrn_reflns_av_R_equivalents 0.0662
_diffrn_reflns_av_sigmaI/netI 0.0410
_diffrn_reflns_limit_h_max 14
_diffrn_reflns_limit_h_min -14
_diffrn_reflns_limit_k_max 14
_diffrn_reflns_limit_k_min -14
_diffrn_reflns_limit_l_max 22
_diffrn_reflns_limit_l_min -18
_diffrn_reflns_number 32519
_diffrn_reflns_theta_full 25.01
_diffrn_reflns_theta_max 25.01
_diffrn_reflns_theta_min 1.98
_exptl_absorpt_coefficient_mu 0.368
_exptl_absorpt_correction_T_max 0.9537
_exptl_absorpt_correction_T_min 0.9039
_exptl_absorpt_correction_type multi-scan
_exptl_absorpt_process_details sadabs
_exptl_crystal_colour colorless
_exptl_crystal_density_diffrn 1.327
_exptl_crystal_density_method 'not measured'
_exptl_crystal_description block
_exptl_crystal_F_000 1168
_exptl_crystal_size_max 0.28
_exptl_crystal_size_mid 0.18
_exptl_crystal_size_min 0.13
_refine_diff_density_max 1.284
_refine_diff_density_min -0.986
_refine_diff_density_rms 0.099
_refine_ls_abs_structure_details 'Flack H D (1983), Acta Cryst. A39, 876-881'
_refine_ls_abs_structure_Flack 0.1(2)
_refine_ls_extinction_method none
_refine_ls_goodness_of_fit_ref 1.073
_refine_ls_hydrogen_treatment constr
_refine_ls_matrix_type full
_refine_ls_number_parameters 316
_refine_ls_number_reflns 4868
_refine_ls_number_restraints 0
_refine_ls_restrained_S_all 1.073
_refine_ls_R_factor_all 0.1166
_refine_ls_R_factor_gt 0.0955
_refine_ls_shift/su_max 0.000
_refine_ls_shift/su_mean 0.000
_refine_ls_structure_factor_coef Fsqd
_refine_ls_weighting_details 'calc w=1/[\s^2^(Fo^2^)+(0.1358P)^2^+8.5228P] where P=(Fo^2^+2Fc^2^)/3'
_refine_ls_weighting_scheme calc
_refine_ls_wR_factor_gt 0.2488
_refine_ls_wR_factor_ref 0.2720
_reflns_number_gt 3835
_reflns_number_total 4868
_reflns_threshold_expression >2sigma(I)
_cod_data_source_file c4ob01149j2.cif
_cod_data_source_block z
_cod_depositor_comments
;
The following automatic conversions were performed:

'_symmetry_cell_setting' value 'Orthorhombic' changed to
'orthorhombic' according to
/usr/data/users/saulius/crontab/automatic-downloads/rss-feeds/RSC/lib/dictionaries/cif_core.dic
dictionary named 'cif_core.dic' version 2.4.2 from 2011-04-26.

Automatic conversion script
Id: cif_fix_values 2281 2013-09-26 08:29:07Z andrius 

 Adding full bibliography for 7153985--7153987.cif.
;
_cod_original_sg_symbol_H-M P2(1)2(1)2(1)
_cod_database_code 7153986

loop_
_symmetry_equiv_pos_as_xyz
'x, y, z'
'-x+1/2, -y, z+1/2'
'-x, y+1/2, -z+1/2'
'x+1/2, -y+1/2, -z'

loop_
_atom_site_label
_atom_site_type_symbol
_atom_site_fract_x
_atom_site_fract_y
_atom_site_fract_z
_atom_site_U_iso_or_equiv
_atom_site_adp_type
_atom_site_occupancy
_atom_site_symmetry_multiplicity
_atom_site_calc_flag
_atom_site_refinement_flags
Cl3 Cl 0.0306(2) 0.1450(3) 0.0690(2) 0.1039(11) Uani 1 1 d .
O1 O 0.6034(4) -0.1990(3) 0.2604(3) 0.0392(11) Uani 1 1 d .
O2 O 0.6893(3) 0.0127(4) 0.1418(2) 0.0321(10) Uani 1 1 d .
O3 O 0.5997(4) 0.1900(3) 0.2536(2) 0.0304(9) Uani 1 1 d .
H3A H 0.5326 0.2124 0.2535 0.046 Uiso 1 1 calc R
O4 O 0.5460(4) 0.0873(4) 0.3509(2) 0.0350(10) Uani 1 1 d .
O5 O 0.4272(4) 0.1100(3) 0.3363(2) 0.0345(10) Uani 1 1 d .
N1 N 0.7220(5) -0.0634(4) 0.2982(3) 0.0325(12) Uani 1 1 d .
C1 C 0.3264(5) -0.1771(6) -0.0026(4) 0.0361(15) Uani 1 1 d .
H1A H 0.2577 -0.1658 -0.0314 0.043 Uiso 1 1 calc R
H1B H 0.3089 -0.2331 0.0333 0.043 Uiso 1 1 calc R
C01 C -0.1161(7) 0.1427(8) 0.0631(5) 0.066(2) Uani 1 1 d .
H01A H -0.1461 0.0880 0.0974 0.079 Uiso 1 1 calc R
C2 C 0.4220(5) -0.2186(5) -0.0499(3) 0.0332(14) Uani 1 1 d .
H2A H 0.4355 -0.1626 -0.0872 0.040 Uiso 1 1 calc R
C3 C 0.5293(6) -0.2279(5) -0.0059(3) 0.0349(14) Uani 1 1 d .
H3B H 0.5179 -0.2841 0.0308 0.042 Uiso 1 1 calc R
H3C H 0.5920 -0.2525 -0.0365 0.042 Uiso 1 1 calc R
C4 C 0.5625(5) -0.1211(5) 0.0291(3) 0.0292(13) Uani 1 1 d .
H4A H 0.5796 -0.0655 -0.0072 0.035 Uiso 1 1 calc R
H4B H 0.6311 -0.1320 0.0581 0.035 Uiso 1 1 calc R
C5 C 0.4653(5) -0.0819(5) 0.0754(3) 0.0264(12) Uani 1 1 d .
H5A H 0.4522 -0.1397 0.1116 0.032 Uiso 1 1 calc R
C6 C 0.3568(5) -0.0700(5) 0.0343(3) 0.0295(13) Uani 1 1 d .
H6A H 0.3704 -0.0142 -0.0031 0.035 Uiso 1 1 calc R
C7 C 0.2628(5) -0.0292(5) 0.0791(4) 0.0349(14) Uani 1 1 d .
H7A H 0.1875 -0.0383 0.0627 0.042 Uiso 1 1 calc R
C8 C 0.2786(5) 0.0196(5) 0.1412(4) 0.0363(15) Uani 1 1 d .
H8A H 0.2139 0.0383 0.1681 0.044 Uiso 1 1 calc R
C9 C 0.3939(5) 0.0469(5) 0.1710(3) 0.0265(12) Uani 1 1 d .
H9A H 0.3942 0.1262 0.1837 0.032 Uiso 1 1 calc R
C10 C 0.4889(5) 0.0276(5) 0.1163(3) 0.0285(13) Uani 1 1 d .
C11 C 0.5932(5) 0.0122(5) 0.1621(3) 0.0259(12) Uani 1 1 d .
C12 C 0.5587(4) -0.0062(4) 0.2399(3) 0.0223(11) Uani 1 1 d .
C13 C 0.4296(5) -0.0196(5) 0.2384(3) 0.0268(12) Uani 1 1 d .
H13A H 0.4127 -0.0984 0.2293 0.032 Uiso 1 1 calc R
C14 C 0.3760(5) 0.0111(5) 0.3097(3) 0.0308(13) Uani 1 1 d .
C15 C 0.6044(5) 0.0894(5) 0.2853(3) 0.0278(13) Uani 1 1 d .
C16 C 0.7263(5) 0.0547(5) 0.3068(3) 0.0287(13) Uani 1 1 d .
H16A H 0.7361 0.0708 0.3580 0.034 Uiso 1 1 calc R
C17 C 0.6287(5) -0.1005(5) 0.2686(3) 0.0289(13) Uani 1 1 d .
C18 C 0.3902(7) -0.0831(6) 0.3621(4) 0.0428(16) Uani 1 1 d .
H18A H 0.3559 -0.0630 0.4072 0.064 Uiso 1 1 calc R
H18B H 0.4708 -0.0980 0.3689 0.064 Uiso 1 1 calc R
H18C H 0.3529 -0.1485 0.3436 0.064 Uiso 1 1 calc R
C19 C 0.2527(7) 0.0451(7) 0.3060(4) 0.0474(18) Uani 1 1 d .
H19A H 0.2256 0.0631 0.3533 0.071 Uiso 1 1 calc R
H19B H 0.2077 -0.0151 0.2868 0.071 Uiso 1 1 calc R
H19C H 0.2453 0.1092 0.2755 0.071 Uiso 1 1 calc R
C20 C 0.3913(8) -0.3259(7) -0.0864(5) 0.062(2) Uani 1 1 d .
H20A H 0.4545 -0.3496 -0.1159 0.094 Uiso 1 1 calc R
H20B H 0.3241 -0.3150 -0.1157 0.094 Uiso 1 1 calc R
H20C H 0.3756 -0.3818 -0.0508 0.094 Uiso 1 1 calc R
C21 C 0.7988(7) -0.1387(6) 0.3339(4) 0.051(2) Uani 1 1 d .
H21A H 0.7806 -0.2138 0.3204 0.077 Uiso 1 1 calc R
H21B H 0.7905 -0.1306 0.3850 0.077 Uiso 1 1 calc R
H21C H 0.8768 -0.1221 0.3204 0.077 Uiso 1 1 calc R
C22 C 0.8197(5) 0.1161(5) 0.2660(4) 0.0336(14) Uani 1 1 d .
H22A H 0.7911 0.1312 0.2175 0.040 Uiso 1 1 calc R
C23 C 0.8424(7) 0.2249(6) 0.3017(5) 0.055(2) Uani 1 1 d .
H23A H 0.9016 0.2641 0.2760 0.083 Uiso 1 1 calc R
H23B H 0.8671 0.2122 0.3502 0.083 Uiso 1 1 calc R
H23C H 0.7731 0.2686 0.3019 0.083 Uiso 1 1 calc R
C24 C 0.9292(6) 0.0525(6) 0.2595(5) 0.0486(18) Uani 1 1 d .
H24A H 0.9845 0.0959 0.2332 0.073 Uiso 1 1 calc R
H24B H 0.9150 -0.0161 0.2345 0.073 Uiso 1 1 calc R
H24C H 0.9589 0.0366 0.3065 0.073 Uiso 1 1 calc R
C25 C 0.5044(6) 0.1256(5) 0.0680(3) 0.0386(15) Uani 1 1 d .
H25A H 0.5186 0.1910 0.0963 0.058 Uiso 1 1 calc R
H25B H 0.4358 0.1362 0.0400 0.058 Uiso 1 1 calc R
H25C H 0.5687 0.1127 0.0366 0.058 Uiso 1 1 calc R
Cl2 Cl -0.1473(6) 0.1014(6) -0.01811(19) 0.230(4) Uani 1 1 d .
Cl1 Cl -0.1709(7) 0.2640(4) 0.0817(5) 0.322(6) Uani 1 1 d .

loop_
_atom_site_aniso_label
_atom_site_aniso_U_11
_atom_site_aniso_U_22
_atom_site_aniso_U_33
_atom_site_aniso_U_23
_atom_site_aniso_U_13
_atom_site_aniso_U_12
Cl3 0.0606(15) 0.132(3) 0.119(2) 0.039(2) -0.0139(16) -0.0089(16)
O1 0.040(2) 0.025(2) 0.053(3) 0.001(2) -0.005(2) 0.0034(18)
O2 0.021(2) 0.045(3) 0.030(2) -0.007(2) 0.0019(17) -0.0032(18)
O3 0.031(2) 0.021(2) 0.039(2) 0.0030(17) -0.0058(19) -0.0003(16)
O4 0.038(2) 0.038(2) 0.028(2) -0.0052(19) 0.0003(19) 0.0008(19)
O5 0.037(2) 0.029(2) 0.038(2) -0.0023(19) 0.0089(19) 0.0008(18)
N1 0.035(3) 0.030(3) 0.033(3) 0.006(2) -0.008(2) 0.006(2)
C1 0.029(3) 0.043(4) 0.036(3) -0.004(3) -0.005(3) -0.008(3)
C01 0.046(4) 0.080(6) 0.071(6) 0.025(5) 0.012(4) -0.009(4)
C2 0.035(3) 0.036(3) 0.029(3) -0.005(3) -0.004(3) -0.009(3)
C3 0.034(3) 0.040(4) 0.031(3) -0.005(3) 0.000(3) 0.005(3)
C4 0.024(3) 0.037(3) 0.027(3) -0.007(3) -0.002(2) 0.000(2)
C5 0.029(3) 0.025(3) 0.025(3) 0.001(2) 0.002(2) 0.002(2)
C6 0.030(3) 0.028(3) 0.030(3) -0.001(2) -0.001(3) 0.002(2)
C7 0.024(3) 0.042(4) 0.038(3) 0.000(3) -0.003(3) 0.003(3)
C8 0.024(3) 0.040(4) 0.045(4) -0.002(3) 0.005(3) 0.005(3)
C9 0.028(3) 0.023(3) 0.028(3) -0.001(2) -0.001(2) 0.005(2)
C10 0.025(3) 0.023(3) 0.037(3) -0.004(2) -0.004(3) 0.000(2)
C11 0.031(3) 0.021(3) 0.026(3) -0.001(2) 0.002(2) -0.003(2)
C12 0.025(3) 0.020(3) 0.022(3) -0.002(2) 0.000(2) 0.001(2)
C13 0.029(3) 0.021(3) 0.030(3) 0.002(2) 0.003(2) 0.001(2)
C14 0.035(3) 0.024(3) 0.034(3) 0.003(3) 0.005(3) -0.002(2)
C15 0.031(3) 0.022(3) 0.030(3) 0.000(2) 0.001(2) 0.001(2)
C16 0.030(3) 0.030(3) 0.026(3) 0.000(2) -0.009(2) 0.000(2)
C17 0.038(3) 0.019(3) 0.030(3) 0.004(2) 0.002(3) 0.001(2)
C18 0.057(4) 0.039(4) 0.032(3) 0.008(3) 0.009(3) -0.003(3)
C19 0.048(4) 0.056(5) 0.038(4) -0.009(3) 0.011(3) 0.003(4)
C20 0.058(5) 0.067(5) 0.062(5) -0.034(5) 0.017(4) -0.023(4)
C21 0.051(4) 0.038(4) 0.065(5) 0.006(4) -0.022(4) 0.012(3)
C22 0.030(3) 0.034(3) 0.036(3) -0.003(3) -0.007(3) -0.005(3)
C23 0.056(5) 0.043(4) 0.067(5) -0.012(4) -0.013(4) -0.014(4)
C24 0.031(4) 0.055(4) 0.060(5) -0.006(4) 0.002(3) 0.002(3)
C25 0.052(4) 0.031(3) 0.033(3) 0.002(3) -0.003(3) -0.007(3)
Cl2 0.276(7) 0.345(8) 0.069(2) 0.071(3) -0.048(3) -0.226(7)
Cl1 0.348(8) 0.135(4) 0.483(11) 0.183(6) 0.361(9) 0.168(5)

loop_
_atom_type_symbol
_atom_type_description
_atom_type_scat_dispersion_real
_atom_type_scat_dispersion_imag
_atom_type_scat_source
C C 0.0033 0.0016 'International Tables Vol C Tables 4.2.6.8 and 6.1.1.4'
H H 0.0000 0.0000 'International Tables Vol C Tables 4.2.6.8 and 6.1.1.4'
N N 0.0061 0.0033 'International Tables Vol C Tables 4.2.6.8 and 6.1.1.4'
O O 0.0106 0.0060 'International Tables Vol C Tables 4.2.6.8 and 6.1.1.4'
Cl Cl 0.1484 0.1585 'International Tables Vol C Tables 4.2.6.8 and 6.1.1.4'

loop_
_geom_angle_atom_site_label_1
_geom_angle_atom_site_label_2
_geom_angle_atom_site_label_3
_geom_angle
C15 O3 H3A 109.5
C15 O4 O5 107.3(4)
C14 O5 O4 108.1(4)
C17 N1 C16 114.8(5)
C17 N1 C21 120.0(5)
C16 N1 C21 123.6(5)
C6 C1 C2 112.3(5)
C6 C1 H1A 109.1
C2 C1 H1A 109.1
C6 C1 H1B 109.1
C2 C1 H1B 109.1
H1A C1 H1B 107.9
Cl1 C01 Cl2 112.5(8)
Cl1 C01 Cl3 111.2(7)
Cl2 C01 Cl3 106.6(6)
Cl1 C01 H01A 108.8
Cl2 C01 H01A 108.8
Cl3 C01 H01A 108.8
C3 C2 C20 112.5(6)
C3 C2 C1 108.6(5)
C20 C2 C1 112.1(5)
C3 C2 H2A 107.9
C20 C2 H2A 107.9
C1 C2 H2A 107.9
C4 C3 C2 113.0(5)
C4 C3 H3B 109.0
C2 C3 H3B 109.0
C4 C3 H3C 109.0
C2 C3 H3C 109.0
H3B C3 H3C 107.8
C3 C4 C5 109.2(5)
C3 C4 H4A 109.8
C5 C4 H4A 109.8
C3 C4 H4B 109.8
C5 C4 H4B 109.8
H4A C4 H4B 108.3
C6 C5 C4 111.9(5)
C6 C5 C10 108.9(5)
C4 C5 C10 114.8(5)
C6 C5 H5A 106.9
C4 C5 H5A 106.9
C10 C5 H5A 106.9
C7 C6 C5 111.9(5)
C7 C6 C1 112.0(5)
C5 C6 C1 110.8(5)
C7 C6 H6A 107.3
C5 C6 H6A 107.3
C1 C6 H6A 107.3
C8 C7 C6 123.4(6)
C8 C7 H7A 118.3
C6 C7 H7A 118.3
C7 C8 C9 123.8(6)
C7 C8 H8A 118.1
C9 C8 H8A 118.1
C8 C9 C10 111.6(5)
C8 C9 C13 115.6(5)
C10 C9 C13 105.8(5)
C8 C9 H9A 107.9
C10 C9 H9A 107.9
C13 C9 H9A 107.9
C11 C10 C25 110.2(5)
C11 C10 C9 102.9(5)
C25 C10 C9 111.8(5)
C11 C10 C5 108.7(5)
C25 C10 C5 113.2(5)
C9 C10 C5 109.4(5)
O2 C11 C10 125.7(5)
O2 C11 C12 123.8(5)
C10 C11 C12 110.5(5)
C17 C12 C13 117.8(5)
C17 C12 C11 108.0(5)
C13 C12 C11 105.0(5)
C17 C12 C15 100.6(4)
C13 C12 C15 116.0(5)
C11 C12 C15 109.2(4)
C12 C13 C14 111.4(5)
C12 C13 C9 103.1(4)
C14 C13 C9 118.5(5)
C12 C13 H13A 107.8
C14 C13 H13A 107.8
C9 C13 H13A 107.8
O5 C14 C19 100.9(5)
O5 C14 C18 111.0(5)
C19 C14 C18 110.0(5)
O5 C14 C13 109.8(5)
C19 C14 C13 114.9(5)
C18 C14 C13 110.0(5)
O3 C15 O4 112.4(5)
O3 C15 C12 114.7(5)
O4 C15 C12 107.7(5)
O3 C15 C16 113.5(5)
O4 C15 C16 102.4(5)
C12 C15 C16 105.2(5)
N1 C16 C22 116.9(5)
N1 C16 C15 102.1(5)
C22 C16 C15 113.5(5)
N1 C16 H16A 108.0
C22 C16 H16A 108.0
C15 C16 H16A 108.0
O1 C17 N1 125.8(6)
O1 C17 C12 123.8(6)
N1 C17 C12 110.3(5)
C14 C18 H18A 109.5
C14 C18 H18B 109.5
H18A C18 H18B 109.5
C14 C18 H18C 109.5
H18A C18 H18C 109.5
H18B C18 H18C 109.5
C14 C19 H19A 109.5
C14 C19 H19B 109.5
H19A C19 H19B 109.5
C14 C19 H19C 109.5
H19A C19 H19C 109.5
H19B C19 H19C 109.5
C2 C20 H20A 109.5
C2 C20 H20B 109.5
H20A C20 H20B 109.5
C2 C20 H20C 109.5
H20A C20 H20C 109.5
H20B C20 H20C 109.5
N1 C21 H21A 109.5
N1 C21 H21B 109.5
H21A C21 H21B 109.5
N1 C21 H21C 109.5
H21A C21 H21C 109.5
H21B C21 H21C 109.5
C24 C22 C23 109.6(6)
C24 C22 C16 113.7(6)
C23 C22 C16 109.2(6)
C24 C22 H22A 108.0
C23 C22 H22A 108.0
C16 C22 H22A 108.0
C22 C23 H23A 109.5
C22 C23 H23B 109.5
H23A C23 H23B 109.5
C22 C23 H23C 109.5
H23A C23 H23C 109.5
H23B C23 H23C 109.5
C22 C24 H24A 109.5
C22 C24 H24B 109.5
H24A C24 H24B 109.5
C22 C24 H24C 109.5
H24A C24 H24C 109.5
H24B C24 H24C 109.5
C10 C25 H25A 109.5
C10 C25 H25B 109.5
H25A C25 H25B 109.5
C10 C25 H25C 109.5
H25A C25 H25C 109.5
H25B C25 H25C 109.5

loop_
_geom_bond_atom_site_label_1
_geom_bond_atom_site_label_2
_geom_bond_distance
Cl3 C01 1.740(9)
O1 C17 1.253(7)
O2 C11 1.201(7)
O3 C15 1.372(7)
O3 H3A 0.8400
O4 C15 1.426(7)
O4 O5 1.460(6)
O5 C14 1.446(7)
N1 C17 1.320(8)
N1 C16 1.456(8)
N1 C21 1.463(8)
C1 C6 1.530(9)
C1 C2 1.533(9)
C1 H1A 0.9900
C1 H1B 0.9900
C01 Cl1 1.659(11)
C01 Cl2 1.667(11)
C01 H01A 1.0000
C2 C3 1.524(9)
C2 C20 1.530(10)
C2 H2A 1.0000
C3 C4 1.521(9)
C3 H3B 0.9900
C3 H3C 0.9900
C4 C5 1.526(8)
C4 H4A 0.9900
C4 H4B 0.9900
C5 C6 1.510(8)
C5 C10 1.576(8)
C5 H5A 1.0000
C6 C7 1.489(9)
C6 H6A 1.0000
C7 C8 1.335(10)
C7 H7A 0.9500
C8 C9 1.516(9)
C8 H8A 0.9500
C9 C10 1.550(8)
C9 C13 1.576(8)
C9 H9A 1.0000
C10 C11 1.522(8)
C10 C25 1.523(9)
C11 C12 1.552(8)
C12 C17 1.523(8)
C12 C13 1.537(8)
C12 C15 1.553(8)
C13 C14 1.544(9)
C13 H13A 1.0000
C14 C19 1.519(10)
C14 C18 1.533(9)
C15 C16 1.558(8)
C16 C22 1.546(9)
C16 H16A 1.0000
C18 H18A 0.9800
C18 H18B 0.9800
C18 H18C 0.9800
C19 H19A 0.9800
C19 H19B 0.9800
C19 H19C 0.9800
C20 H20A 0.9800
C20 H20B 0.9800
C20 H20C 0.9800
C21 H21A 0.9800
C21 H21B 0.9800
C21 H21C 0.9800
C22 C24 1.517(9)
C22 C23 1.520(9)
C22 H22A 1.0000
C23 H23A 0.9800
C23 H23B 0.9800
C23 H23C 0.9800
C24 H24A 0.9800
C24 H24B 0.9800
C24 H24C 0.9800
C25 H25A 0.9800
C25 H25B 0.9800
C25 H25C 0.9800

loop_
_geom_torsion_atom_site_label_1
_geom_torsion_atom_site_label_2
_geom_torsion_atom_site_label_3
_geom_torsion_atom_site_label_4
_geom_torsion
C15 O4 O5 C14 78.6(5)
C6 C1 C2 C3 54.9(7)
C6 C1 C2 C20 179.7(6)
C20 C2 C3 C4 178.5(6)
C1 C2 C3 C4 -56.9(7)
C2 C3 C4 C5 57.7(7)
C3 C4 C5 C6 -56.3(7)
C3 C4 C5 C10 178.9(5)
C4 C5 C6 C7 -178.6(5)
C10 C5 C6 C7 -50.6(7)
C4 C5 C6 C1 55.7(7)
C10 C5 C6 C1 -176.3(5)
C2 C1 C6 C7 178.9(5)
C2 C1 C6 C5 -55.4(7)
C5 C6 C7 C8 17.6(9)
C1 C6 C7 C8 142.7(7)
C6 C7 C8 C9 4.7(10)
C7 C8 C9 C10 8.7(9)
C7 C8 C9 C13 -112.2(7)
C8 C9 C10 C11 -157.1(5)
C13 C9 C10 C11 -30.7(5)
C8 C9 C10 C25 84.6(6)
C13 C9 C10 C25 -148.9(5)
C8 C9 C10 C5 -41.7(6)
C13 C9 C10 C5 84.8(5)
C6 C5 C10 C11 175.6(5)
C4 C5 C10 C11 -58.1(7)
C6 C5 C10 C25 -61.6(7)
C4 C5 C10 C25 64.8(7)
C6 C5 C10 C9 63.9(6)
C4 C5 C10 C9 -169.8(5)
C25 C10 C11 O2 -47.7(8)
C9 C10 C11 O2 -167.0(6)
C5 C10 C11 O2 77.0(7)
C25 C10 C11 C12 133.1(5)
C9 C10 C11 C12 13.7(6)
C5 C10 C11 C12 -102.2(5)
O2 C11 C12 C17 -44.0(7)
C10 C11 C12 C17 135.2(5)
O2 C11 C12 C13 -170.6(5)
C10 C11 C12 C13 8.7(6)
O2 C11 C12 C15 64.5(7)
C10 C11 C12 C15 -116.3(5)
C17 C12 C13 C14 84.7(6)
C11 C12 C13 C14 -155.1(5)
C15 C12 C13 C14 -34.5(7)
C17 C12 C13 C9 -147.2(5)
C11 C12 C13 C9 -27.0(5)
C15 C12 C13 C9 93.6(5)
C8 C9 C13 C12 160.5(5)
C10 C9 C13 C12 36.5(5)
C8 C9 C13 C14 -75.9(7)
C10 C9 C13 C14 160.1(5)
O4 O5 C14 C19 173.5(4)
O4 O5 C14 C18 57.0(6)
O4 O5 C14 C13 -64.8(5)
C12 C13 C14 O5 43.3(6)
C9 C13 C14 O5 -76.1(6)
C12 C13 C14 C19 156.2(5)
C9 C13 C14 C19 36.9(8)
C12 C13 C14 C18 -79.1(6)
C9 C13 C14 C18 161.6(5)
O5 O4 C15 O3 62.5(6)
O5 O4 C15 C12 -64.8(5)
O5 O4 C15 C16 -175.3(4)
C17 C12 C15 O3 151.4(5)
C13 C12 C15 O3 -80.4(6)
C11 C12 C15 O3 38.0(6)
C17 C12 C15 O4 -82.7(5)
C13 C12 C15 O4 45.6(6)
C11 C12 C15 O4 163.9(4)
C17 C12 C15 C16 26.0(6)
C13 C12 C15 C16 154.2(5)
C11 C12 C15 C16 -87.4(5)
C17 N1 C16 C22 -116.6(6)
C21 N1 C16 C22 77.9(8)
C17 N1 C16 C15 7.9(7)
C21 N1 C16 C15 -157.6(6)
O3 C15 C16 N1 -147.6(5)
O4 C15 C16 N1 91.0(5)
C12 C15 C16 N1 -21.4(6)
O3 C15 C16 C22 -20.9(7)
O4 C15 C16 C22 -142.3(5)
C12 C15 C16 C22 105.3(5)
C16 N1 C17 O1 -174.9(6)
C21 N1 C17 O1 -8.8(10)
C16 N1 C17 C12 9.6(7)
C21 N1 C17 C12 175.7(6)
C13 C12 C17 O1 35.0(8)
C11 C12 C17 O1 -83.7(7)
C15 C12 C17 O1 162.0(6)
C13 C12 C17 N1 -149.4(5)
C11 C12 C17 N1 91.9(6)
C15 C12 C17 N1 -22.4(6)
N1 C16 C22 C24 -34.7(8)
C15 C16 C22 C24 -153.2(6)
N1 C16 C22 C23 -157.5(6)
C15 C16 C22 C23 84.0(7)
